data_7218844
loop_
_publ_author_name
'Li, Ya-Nan'
'Huo, Li-Hua'
'Yu, Yi-Zhe'
'Ge, Fa-Yuan'
'Deng, Zhao-Peng'
'Zhu, Zhi-Biao'
'Gao, Shan'

_publ_section_title
;
 Influence of solvents and assembly on the supramolecular patterns and
 luminescent properties of organic salts comprising
 4,4&#x2019;-dihydroxybiphenyl-3,3&#x2019;-disulfonate and
 triphenylmethanaminium
;
_journal_name_full 'RSC Adv.'
_journal_paper_doi 10.1039/C4RA12338G
_journal_year 2014
_chemical_formula_moiety 'C12 H8 O8 S2, 2(C19 H18 N), 2(C3 H8 O)'
_chemical_formula_sum 'C56 H60 N2 O10 S2'
_chemical_formula_weight 985.18
_chemical_name_systematic
; 
 ? 
;
_space_group_IT_number 15
_symmetry_cell_setting monoclinic
_symmetry_space_group_name_Hall '-C 2yc'
_symmetry_space_group_name_H-M 'C 1 2/c 1'
_atom_sites_solution_hydrogens geom
_atom_sites_solution_primary direct
_atom_sites_solution_secondary difmap
_audit_creation_method SHELXL-97
_cell_angle_alpha 90.00
_cell_angle_beta 111.958(7)
_cell_angle_gamma 90.00
_cell_formula_units_Z 4
_cell_length_a 25.2368(15)
_cell_length_b 7.9675(4)
_cell_length_c 28.3845(16)
_cell_measurement_reflns_used 2551
_cell_measurement_temperature 295(2)
_cell_measurement_theta_max 27.49
_cell_measurement_theta_min 3.27
_cell_volume 5293.4(6)
_computing_cell_refinement
;
CrysAlis Pro (Agilent, 2013)
;
_computing_data_collection
;
CrysAlis Pro (Agilent, 2013)
;
_computing_data_reduction
;
CrysAlis Pro (Agilent, 2013)
;
_computing_molecular_graphics '(K. Brandenburg, Diamond 3.1, 2009)'
_computing_publication_material '(K. Brandenburg, Diamond 3.1, 2009)'
_computing_structure_refinement 'SHELXL-97 (Sheldrick, 1997)'
_computing_structure_solution 'SHELXS-97 (Sheldrick, 1990)'
_diffrn_ambient_temperature 295(2)
_diffrn_detector_area_resol_mean 16.1954
_diffrn_measured_fraction_theta_full 0.989
_diffrn_measured_fraction_theta_max 0.989
_diffrn_measurement_device_type 'Xcalibur, Eos'
_diffrn_measurement_method '\w scans'
_diffrn_radiation_monochromator graphite
_diffrn_radiation_source 'Enhance (Mo) X-ray Source'
_diffrn_radiation_type MoK\a
_diffrn_radiation_wavelength 0.71073
_diffrn_reflns_av_R_equivalents 0.0210
_diffrn_reflns_av_sigmaI/netI 0.0413
_diffrn_reflns_limit_h_max 24
_diffrn_reflns_limit_h_min -32
_diffrn_reflns_limit_k_max 4
_diffrn_reflns_limit_k_min -10
_diffrn_reflns_limit_l_max 32
_diffrn_reflns_limit_l_min -36
_diffrn_reflns_number 9921
_diffrn_reflns_theta_full 27.56
_diffrn_reflns_theta_max 27.56
_diffrn_reflns_theta_min 3.27
_exptl_absorpt_coefficient_mu 0.159
_exptl_absorpt_correction_T_max 0.9780
_exptl_absorpt_correction_T_min 0.9673
_exptl_absorpt_correction_type multi-scan
_exptl_absorpt_process_details
; 
CrysAlis Pro (Agilent, 2013)
Empirical absorption correction using spherical harmonics,
 implemented in SCALE3 ABSPACK scaling algorithm. 
;
_exptl_crystal_colour colorless
_exptl_crystal_density_diffrn 1.236
_exptl_crystal_density_method 'not measured'
_exptl_crystal_description prism
_exptl_crystal_F_000 2088
_exptl_crystal_size_max 0.21
_exptl_crystal_size_mid 0.17
_exptl_crystal_size_min 0.14
_refine_diff_density_max 0.624
_refine_diff_density_min -0.501
_refine_diff_density_rms 0.050
_refine_ls_extinction_method none
_refine_ls_goodness_of_fit_ref 1.028
_refine_ls_hydrogen_treatment mixed
_refine_ls_matrix_type full
_refine_ls_number_parameters 347
_refine_ls_number_reflns 6065
_refine_ls_number_restraints 13
_refine_ls_restrained_S_all 1.029
_refine_ls_R_factor_all 0.1005
_refine_ls_R_factor_gt 0.0688
_refine_ls_shift/su_max 0.000
_refine_ls_shift/su_mean 0.000
_refine_ls_structure_factor_coef Fsqd
_refine_ls_weighting_details 'calc w=1/[\s^2^(Fo^2^)+(0.0871P)^2^+6.7076P] where P=(Fo^2^+2Fc^2^)/3'
_refine_ls_weighting_scheme calc
_refine_ls_wR_factor_gt 0.1755
_refine_ls_wR_factor_ref 0.1983
_reflns_number_gt 4120
_reflns_number_total 6065
_reflns_threshold_expression >2sigma(I)
_cod_data_source_file c4ra12338g2.cif
_cod_data_source_block 7
_cod_original_cell_volume 5293.4(5)
_cod_original_sg_symbol_H-M 'C 2/c'
_cod_database_code 7218844

loop_
_symmetry_equiv_pos_as_xyz
'x, y, z'
'-x, y, -z+1/2'
'x+1/2, y+1/2, z'
'-x+1/2, y+1/2, -z+1/2'
'-x, -y, -z'
'x, -y, z-1/2'
'-x+1/2, -y+1/2, -z'
'x+1/2, -y+1/2, z-1/2'

loop_
_atom_site_label
_atom_site_type_symbol
_atom_site_fract_x
_atom_site_fract_y
_atom_site_fract_z
_atom_site_U_iso_or_equiv
_atom_site_adp_type
_atom_site_occupancy
_atom_site_symmetry_multiplicity
_atom_site_calc_flag
_atom_site_refinement_flags
_atom_site_disorder_assembly
_atom_site_disorder_group
S1 S 0.30415(2) 0.19396(9) 0.20291(2) 0.0414(2) Uani 1 1 d . . .
O1 O 0.28663(16) 0.0168(5) 0.19624(15) 0.0766(10) Uani 0.662(2) 1 d P A 1
O2 O 0.31547(12) 0.2399(5) 0.25549(11) 0.0577(8) Uani 0.662(2) 1 d P A 1
O3 O 0.26525(13) 0.3027(6) 0.16688(14) 0.0772(11) Uani 0.662(2) 1 d P A 1
O1' O 0.2634(3) 0.1216(10) 0.1550(3) 0.0766(10) Uani 0.338(2) 1 d P A 2
O2' O 0.3148(2) 0.0910(10) 0.2430(2) 0.0577(8) Uani 0.338(2) 1 d P A 2
O3' O 0.2874(3) 0.3687(11) 0.2054(3) 0.0772(11) Uani 0.338(2) 1 d P A 2
O4 O 0.31880(9) 0.2510(4) 0.10137(7) 0.0707(7) Uani 1 1 d D A .
H4O H 0.2937(14) 0.246(6) 0.1143(16) 0.106 Uiso 1 1 d D . .
O5 O 0.24363(15) 0.7887(4) 0.12265(13) 0.0984(10) Uani 1 1 d D . .
H5O H 0.252(2) 0.874(4) 0.1422(17) 0.148 Uiso 1 1 d D . .
N1 N 0.18753(9) 0.5554(3) 0.16039(8) 0.0475(6) Uani 1 1 d D . .
H1N1 H 0.2117(11) 0.474(2) 0.1682(10) 0.071 Uiso 1 1 d D . .
H1N2 H 0.2000(12) 0.632(2) 0.1458(10) 0.071 Uiso 1 1 d D . .
H1N3 H 0.1872(13) 0.597(3) 0.1883(7) 0.071 Uiso 1 1 d D . .
C1 C 0.36871(10) 0.2128(3) 0.19251(9) 0.0361(5) Uani 1 1 d . A .
C2 C 0.36743(11) 0.2399(4) 0.14374(10) 0.0494(7) Uani 1 1 d . . .
C3 C 0.41922(13) 0.2570(5) 0.13750(12) 0.0708(11) Uani 1 1 d . A .
H3A H 0.4194 0.2725 0.1051 0.085 Uiso 1 1 calc R . .
C4 C 0.47009(12) 0.2513(5) 0.17849(11) 0.0626(9) Uani 1 1 d . . .
H4A H 0.5040 0.2653 0.1732 0.075 Uiso 1 1 calc R A .
C5 C 0.47244(10) 0.2251(3) 0.22776(9) 0.0399(6) Uani 1 1 d . . .
C6 C 0.42021(10) 0.2042(3) 0.23354(9) 0.0386(5) Uani 1 1 d . . .
H6A H 0.4200 0.1839 0.2658 0.046 Uiso 1 1 calc R A .
C7 C 0.12997(10) 0.4860(3) 0.12604(9) 0.0412(6) Uani 1 1 d . . .
C8 C 0.10728(11) 0.3799(4) 0.15959(10) 0.0449(6) Uani 1 1 d . . .
C9 C 0.05066(13) 0.3894(4) 0.15508(14) 0.0645(9) Uani 1 1 d . . .
H9A H 0.0254 0.4591 0.1307 0.077 Uiso 1 1 calc R . .
C10 C 0.03147(18) 0.2957(5) 0.1867(2) 0.0875(13) Uani 1 1 d . . .
H10A H -0.0065 0.3045 0.1834 0.105 Uiso 1 1 calc R . .
C11 C 0.06734(19) 0.1907(6) 0.22242(16) 0.0807(11) Uani 1 1 d . . .
H11A H 0.0541 0.1291 0.2436 0.097 Uiso 1 1 calc R . .
C12 C 0.12297(17) 0.1768(6) 0.22679(14) 0.0816(11) Uani 1 1 d . . .
H12A H 0.1476 0.1042 0.2507 0.098 Uiso 1 1 calc R . .
C13 C 0.14269(14) 0.2705(5) 0.19584(12) 0.0672(10) Uani 1 1 d . . .
H13A H 0.1807 0.2602 0.1993 0.081 Uiso 1 1 calc R . .
C14 C 0.09032(12) 0.6345(3) 0.10285(11) 0.0478(6) Uani 1 1 d . . .
C15 C 0.09132(13) 0.7800(4) 0.12895(12) 0.0508(7) Uani 1 1 d . . .
H15A H 0.1195 0.7956 0.1610 0.061 Uiso 1 1 calc R . .
C16 C 0.05059(15) 0.9047(4) 0.10801(14) 0.0610(8) Uani 1 1 d . . .
H16A H 0.0519 1.0017 0.1266 0.073 Uiso 1 1 calc R . .
C17 C 0.00945(17) 0.8886(5) 0.06157(16) 0.0803(11) Uani 1 1 d . . .
H17A H -0.0175 0.9729 0.0481 0.096 Uiso 1 1 calc R . .
C18 C 0.0081(2) 0.7484(6) 0.03516(19) 0.120(2) Uani 1 1 d . . .
H18A H -0.0203 0.7356 0.0031 0.144 Uiso 1 1 calc R . .
C19 C 0.04822(18) 0.6216(5) 0.05453(16) 0.1023(17) Uani 1 1 d . . .
H19A H 0.0469 0.5270 0.0349 0.123 Uiso 1 1 calc R . .
C20 C 0.14218(11) 0.3818(3) 0.08553(9) 0.0408(6) Uani 1 1 d . . .
C21 C 0.13403(13) 0.2115(4) 0.08054(10) 0.0495(7) Uani 1 1 d . . .
H21A H 0.1194 0.1556 0.1018 0.059 Uiso 1 1 calc R . .
C22 C 0.14709(15) 0.1210(4) 0.04476(12) 0.0638(8) Uani 1 1 d . . .
H22A H 0.1408 0.0058 0.0420 0.077 Uiso 1 1 calc R . .
C23 C 0.16919(15) 0.2001(5) 0.01330(12) 0.0675(9) Uani 1 1 d . . .
H23A H 0.1781 0.1394 -0.0107 0.081 Uiso 1 1 calc R . .
C24 C 0.17789(18) 0.3697(5) 0.01779(12) 0.0788(11) Uani 1 1 d . . .
H24A H 0.1932 0.4245 -0.0032 0.095 Uiso 1 1 calc R . .
C25 C 0.16420(16) 0.4605(4) 0.05314(11) 0.0672(9) Uani 1 1 d . . .
H25A H 0.1698 0.5761 0.0553 0.081 Uiso 1 1 calc R . .
C26 C 0.2966(4) 0.7315(14) 0.1251(4) 0.104(2) Uani 0.50 1 d PD B 3
H26A H 0.2984 0.6108 0.1298 0.125 Uiso 0.50 1 calc PR B 3
H26B H 0.3262 0.7812 0.1544 0.125 Uiso 0.50 1 calc PR B 3
C27 C 0.3081(5) 0.773(2) 0.0785(5) 0.136(3) Uani 0.50 1 d PD B 3
H27A H 0.2802 0.7149 0.0499 0.163 Uiso 0.50 1 calc PR B 3
H27B H 0.3022 0.8926 0.0721 0.163 Uiso 0.50 1 calc PR B 3
C28 C 0.3663(4) 0.7294(10) 0.0805(3) 0.178(3) Uani 0.50 1 d PD B 3
H28A H 0.3932 0.8113 0.1006 0.268 Uiso 0.50 1 calc PR B 3
H28B H 0.3664 0.7283 0.0467 0.268 Uiso 0.50 1 calc PR B 3
H28C H 0.3768 0.6205 0.0956 0.268 Uiso 0.50 1 calc PR B 3
C26' C 0.2762(4) 0.7903(14) 0.0886(4) 0.104(2) Uani 0.50 1 d PD B 4
H26C H 0.2753 0.9019 0.0747 0.125 Uiso 0.50 1 calc PR B 4
H26D H 0.2588 0.7132 0.0606 0.125 Uiso 0.50 1 calc PR B 4
C27' C 0.3367(5) 0.7393(19) 0.1179(4) 0.136(3) Uani 0.50 1 d PD B 4
H27C H 0.3378 0.6312 0.1339 0.163 Uiso 0.50 1 calc PR B 4
H27D H 0.3554 0.8213 0.1441 0.163 Uiso 0.50 1 calc PR B 4
C28' C 0.3663(4) 0.7294(10) 0.0805(3) 0.178(3) Uani 0.50 1 d PD B 4
H28D H 0.3440 0.6617 0.0520 0.268 Uiso 0.50 1 calc PR B 4
H28E H 0.4034 0.6799 0.0968 0.268 Uiso 0.50 1 calc PR B 4
H28F H 0.3703 0.8403 0.0690 0.268 Uiso 0.50 1 calc PR B 4

loop_
_atom_site_aniso_label
_atom_site_aniso_U_11
_atom_site_aniso_U_22
_atom_site_aniso_U_33
_atom_site_aniso_U_23
_atom_site_aniso_U_13
_atom_site_aniso_U_12
S1 0.0255(3) 0.0607(4) 0.0368(3) 0.0012(3) 0.0103(2) -0.0010(3)
O1 0.072(2) 0.076(2) 0.091(3) -0.0159(17) 0.041(2) -0.0322(18)
O2 0.0383(13) 0.102(2) 0.0360(13) 0.0018(15) 0.0172(11) -0.0043(16)
O3 0.0365(16) 0.135(3) 0.0615(19) 0.035(2) 0.0193(15) 0.0323(19)
O1' 0.072(2) 0.076(2) 0.091(3) -0.0159(17) 0.041(2) -0.0322(18)
O2' 0.0383(13) 0.102(2) 0.0360(13) 0.0018(15) 0.0172(11) -0.0043(16)
O3' 0.0365(16) 0.135(3) 0.0615(19) 0.035(2) 0.0193(15) 0.0323(19)
O4 0.0380(11) 0.138(2) 0.0317(10) 0.0104(12) 0.0078(8) 0.0082(13)
O5 0.109(2) 0.081(2) 0.119(3) -0.0247(17) 0.058(2) -0.0402(18)
N1 0.0344(11) 0.0649(15) 0.0392(11) -0.0103(11) 0.0093(9) -0.0047(11)
C1 0.0260(11) 0.0472(14) 0.0355(12) 0.0011(10) 0.0120(9) 0.0030(10)
C2 0.0316(12) 0.082(2) 0.0317(12) 0.0055(12) 0.0088(10) 0.0054(13)
C3 0.0415(15) 0.136(3) 0.0376(14) 0.0148(18) 0.0183(13) 0.0078(18)
C4 0.0313(13) 0.118(3) 0.0448(15) 0.0091(16) 0.0210(12) 0.0044(15)
C5 0.0254(11) 0.0577(16) 0.0370(13) 0.0009(11) 0.0121(10) 0.0021(11)
C6 0.0293(11) 0.0550(15) 0.0325(11) 0.0039(11) 0.0127(9) 0.0027(11)
C7 0.0314(12) 0.0499(15) 0.0368(12) -0.0049(11) 0.0064(10) -0.0020(11)
C8 0.0364(13) 0.0538(16) 0.0445(14) -0.0090(12) 0.0152(11) -0.0010(12)
C9 0.0436(16) 0.0582(19) 0.096(2) 0.0012(17) 0.0314(17) 0.0024(14)
C10 0.065(2) 0.078(3) 0.144(4) -0.002(3) 0.067(3) -0.006(2)
C11 0.092(3) 0.089(3) 0.086(3) -0.007(2) 0.062(2) -0.017(2)
C12 0.076(2) 0.114(3) 0.0558(19) 0.022(2) 0.0262(18) -0.003(2)
C13 0.0443(16) 0.108(3) 0.0493(17) 0.0196(17) 0.0176(14) 0.0018(17)
C14 0.0404(14) 0.0459(15) 0.0505(15) -0.0025(12) 0.0095(12) -0.0009(12)
C15 0.0525(16) 0.0521(16) 0.0532(16) -0.0023(13) 0.0261(14) -0.0071(14)
C16 0.072(2) 0.0431(16) 0.084(2) 0.0044(15) 0.048(2) 0.0026(15)
C17 0.071(2) 0.059(2) 0.095(3) 0.008(2) 0.014(2) 0.0168(18)
C18 0.099(3) 0.080(3) 0.110(4) -0.019(3) -0.042(3) 0.033(2)
C19 0.090(3) 0.066(2) 0.090(3) -0.026(2) -0.036(2) 0.027(2)
C20 0.0381(13) 0.0479(15) 0.0313(12) -0.0008(10) 0.0070(10) 0.0004(11)
C21 0.0554(17) 0.0498(16) 0.0452(15) 0.0010(12) 0.0211(13) 0.0030(14)
C22 0.074(2) 0.0549(18) 0.0619(19) -0.0074(15) 0.0245(17) 0.0097(17)
C23 0.072(2) 0.090(3) 0.0432(16) -0.0132(17) 0.0250(16) 0.008(2)
C24 0.103(3) 0.096(3) 0.0492(18) -0.0077(19) 0.043(2) -0.021(2)
C25 0.099(3) 0.0604(19) 0.0498(17) -0.0031(15) 0.0359(18) -0.0162(19)
C26 0.108(6) 0.100(6) 0.106(6) 0.002(4) 0.043(5) -0.020(5)
C27 0.145(10) 0.155(8) 0.122(8) 0.010(7) 0.065(8) 0.027(7)
C28 0.177(7) 0.167(7) 0.230(9) -0.002(6) 0.120(7) 0.009(6)
C26' 0.108(6) 0.100(6) 0.106(6) 0.002(4) 0.043(5) -0.020(5)
C27' 0.145(10) 0.155(8) 0.122(8) 0.010(7) 0.065(8) 0.027(7)
C28' 0.177(7) 0.167(7) 0.230(9) -0.002(6) 0.120(7) 0.009(6)

loop_
_atom_type_symbol
_atom_type_description
_atom_type_scat_dispersion_real
_atom_type_scat_dispersion_imag
_atom_type_scat_source
C C 0.0033 0.0016 'International Tables Vol C Tables 4.2.6.8 and 6.1.1.4'
H H 0.0000 0.0000 'International Tables Vol C Tables 4.2.6.8 and 6.1.1.4'
N N 0.0061 0.0033 'International Tables Vol C Tables 4.2.6.8 and 6.1.1.4'
O O 0.0106 0.0060 'International Tables Vol C Tables 4.2.6.8 and 6.1.1.4'
S S 0.1246 0.1234 'International Tables Vol C Tables 4.2.6.8 and 6.1.1.4'

loop_
_geom_angle_atom_site_label_1
_geom_angle_atom_site_label_2
_geom_angle_atom_site_label_3
_geom_angle
_geom_angle_site_symmetry_3
O2' S1 O3 148.0(3) .
O2' S1 O2 52.2(3) .
O3 S1 O2 113.8(2) .
O2' S1 O3' 120.6(4) .
O3 S1 O3' 47.1(3) .
O2 S1 O3' 70.2(3) .
O2' S1 O1 58.6(3) .
O3 S1 O1 113.6(2) .
O2 S1 O1 107.9(2) .
O3' S1 O1 147.2(3) .
O2' S1 O1' 112.9(4) .
O3 S1 O1' 61.3(4) .
O2 S1 O1' 147.2(3) .
O3' S1 O1' 107.5(4) .
O1 S1 O1' 55.6(3) .
O2' S1 C1 106.7(2) .
O3 S1 C1 105.10(16) .
O2 S1 C1 108.05(14) .
O3' S1 C1 103.2(3) .
O1 S1 C1 108.16(17) .
O1' S1 C1 104.3(3) .
C2 O4 H4O 101(3) .
C26 O5 H5O 103(4) .
C26' O5 H5O 111(4) .
C7 N1 H1N1 108(2) .
C7 N1 H1N2 113(2) .
H1N1 N1 H1N2 107.9(15) .
C7 N1 H1N3 113(2) .
H1N1 N1 H1N3 107.7(15) .
H1N2 N1 H1N3 107.6(15) .
C6 C1 C2 120.7(2) .
C6 C1 S1 119.27(18) .
C2 C1 S1 120.01(18) .
O4 C2 C1 124.6(2) .
O4 C2 C3 117.4(2) .
C1 C2 C3 118.0(2) .
C4 C3 C2 121.0(3) .
C4 C3 H3A 119.5 .
C2 C3 H3A 119.5 .
C3 C4 C5 122.0(3) .
C3 C4 H4A 119.0 .
C5 C4 H4A 119.0 .
C4 C5 C6 116.6(2) .
C4 C5 C5 121.8(3) 2_655
C6 C5 C5 121.6(3) 2_655
C1 C6 C5 121.7(2) .
C1 C6 H6A 119.2 .
C5 C6 H6A 119.2 .
N1 C7 C14 108.0(2) .
N1 C7 C8 106.9(2) .
C14 C7 C8 110.9(2) .
N1 C7 C20 105.4(2) .
C14 C7 C20 112.1(2) .
C8 C7 C20 113.0(2) .
C9 C8 C13 117.2(3) .
C9 C8 C7 121.5(3) .
C13 C8 C7 121.3(2) .
C10 C9 C8 120.5(3) .
C10 C9 H9A 119.7 .
C8 C9 H9A 119.7 .
C11 C10 C9 121.1(3) .
C11 C10 H10A 119.5 .
C9 C10 H10A 119.5 .
C10 C11 C12 119.3(4) .
C10 C11 H11A 120.3 .
C12 C11 H11A 120.3 .
C11 C12 C13 120.1(4) .
C11 C12 H12A 120.0 .
C13 C12 H12A 120.0 .
C12 C13 C8 121.7(3) .
C12 C13 H13A 119.1 .
C8 C13 H13A 119.1 .
C15 C14 C19 116.6(3) .
C15 C14 C7 123.0(2) .
C19 C14 C7 120.2(3) .
C14 C15 C16 120.7(3) .
C14 C15 H15A 119.6 .
C16 C15 H15A 119.6 .
C17 C16 C15 121.7(3) .
C17 C16 H16A 119.1 .
C15 C16 H16A 119.1 .
C18 C17 C16 118.5(3) .
C18 C17 H17A 120.8 .
C16 C17 H17A 120.8 .
C17 C18 C19 121.5(4) .
C17 C18 H18A 119.2 .
C19 C18 H18A 119.2 .
C14 C19 C18 120.8(4) .
C14 C19 H19A 119.6 .
C18 C19 H19A 119.6 .
C21 C20 C25 117.4(3) .
C21 C20 C7 123.1(2) .
C25 C20 C7 119.5(3) .
C20 C21 C22 121.6(3) .
C20 C21 H21A 119.2 .
C22 C21 H21A 119.2 .
C23 C22 C21 120.4(3) .
C23 C22 H22A 119.8 .
C21 C22 H22A 119.8 .
C24 C23 C22 118.9(3) .
C24 C23 H23A 120.5 .
C22 C23 H23A 120.5 .
C23 C24 C25 120.7(3) .
C23 C24 H24A 119.7 .
C25 C24 H24A 119.7 .
C24 C25 C20 121.0(3) .
C24 C25 H25A 119.5 .
C20 C25 H25A 119.5 .
O5 C26 C27 112.6(8) .
O5 C26 H26A 109.1 .
C27 C26 H26A 109.1 .
O5 C26 H26B 109.1 .
C27 C26 H26B 109.1 .
H26A C26 H26B 107.8 .
C28 C27 C26 115.3(8) .
C28 C27 H27A 108.4 .
C26 C27 H27A 108.4 .
C28 C27 H27B 108.4 .
C26 C27 H27B 108.4 .
H27A C27 H27B 107.5 .
C27 C28 H28A 109.5 .
C27 C28 H28B 109.5 .
H28A C28 H28B 109.5 .
C27 C28 H28C 109.5 .
H28A C28 H28C 109.5 .
H28B C28 H28C 109.5 .
O5 C26' C27' 109.5(8) .
O5 C26' H26C 109.8 .
C27' C26' H26C 109.8 .
O5 C26' H26D 109.8 .
C27' C26' H26D 109.8 .
H26C C26' H26D 108.2 .
C26' C27' H27C 110.3 .
C26' C27' H27D 110.3 .
H27C C27' H27D 108.5 .

loop_
_geom_bond_atom_site_label_1
_geom_bond_atom_site_label_2
_geom_bond_distance
_geom_bond_site_symmetry_2
S1 O2' 1.346(6) .
S1 O3 1.418(3) .
S1 O2 1.457(3) .
S1 O3' 1.464(9) .
S1 O1 1.470(4) .
S1 O1' 1.480(7) .
S1 C1 1.767(2) .
O4 C2 1.363(3) .
O4 H4O 0.85(4) .
O5 C26 1.390(8) .
O5 C26' 1.484(12) .
O5 H5O 0.85(4) .
N1 C7 1.519(3) .
N1 H1N1 0.86(4) .
N1 H1N2 0.86(4) .
N1 H1N3 0.86(4) .
C1 C6 1.385(3) .
C1 C2 1.389(3) .
C2 C3 1.390(4) .
C3 C4 1.374(4) .
C3 H3A 0.9300 .
C4 C5 1.393(4) .
C4 H4A 0.9300 .
C5 C6 1.398(3) .
C5 C5 1.489(5) 2_655
C6 H6A 0.9300 .
C7 C14 1.530(4) .
C7 C8 1.535(4) .
C7 C20 1.540(3) .
C8 C9 1.388(4) .
C8 C13 1.389(4) .
C9 C10 1.386(5) .
C9 H9A 0.9300 .
C10 C11 1.365(6) .
C10 H10A 0.9300 .
C11 C12 1.367(5) .
C11 H11A 0.9300 .
C12 C13 1.380(5) .
C12 H12A 0.9300 .
C13 H13A 0.9300 .
C14 C15 1.371(4) .
C14 C19 1.390(4) .
C15 C16 1.393(4) .
C15 H15A 0.9300 .
C16 C17 1.345(5) .
C16 H16A 0.9300 .
C17 C18 1.339(6) .
C17 H17A 0.9300 .
C18 C19 1.390(5) .
C18 H18A 0.9300 .
C19 H19A 0.9300 .
C20 C21 1.372(4) .
C20 C25 1.389(4) .
C21 C22 1.382(4) .
C21 H21A 0.9300 .
C22 C23 1.370(5) .
C22 H22A 0.9300 .
C23 C24 1.367(5) .
C23 H23A 0.9300 .
C24 C25 1.382(5) .
C24 H24A 0.9300 .
C25 H25A 0.9300 .
C26 C27 1.493(9) .
C26 H26A 0.9700 .
C26 H26B 0.9700 .
C27 C28 1.490(9) .
C27 H27A 0.9700 .
C27 H27B 0.9700 .
C28 H28A 0.9600 .
C28 H28B 0.9600 .
C28 H28C 0.9600 .
C26' C27' 1.496(9) .
C26' H26C 0.9700 .
C26' H26D 0.9700 .
C27' H27C 0.9700 .
C27' H27D 0.9700 .

loop_
_geom_hbond_atom_site_label_D
_geom_hbond_atom_site_label_H
_geom_hbond_atom_site_label_A
_geom_hbond_distance_DH
_geom_hbond_distance_HA
_geom_hbond_distance_DA
_geom_hbond_angle_DHA
_geom_hbond_site_symmetry_A
O4 H4O O3 0.85(4) 1.93(2) 2.708(4) 152(4) .
O5 H5O O1 0.85(4) 1.85(2) 2.674(5) 163(6) 1_565
N1 H1N1 O3 0.86(4) 1.929(12) 2.769(4) 164(2) .
N1 H1N2 O5 0.86(4) 1.933(13) 2.782(4) 168(3) .
N1 H1N3 O2 0.86(4) 1.981(11) 2.829(4) 167(2) 4

loop_
_geom_torsion_atom_site_label_1
_geom_torsion_atom_site_label_2
_geom_torsion_atom_site_label_3
_geom_torsion_atom_site_label_4
_geom_torsion
_geom_torsion_site_symmetry_1
_geom_torsion_site_symmetry_4
O2' S1 C1 C6 -31.8(4) . .
O3 S1 C1 C6 144.9(3) . .
O2 S1 C1 C6 23.1(3) . .
O3' S1 C1 C6 96.2(4) . .
O1 S1 C1 C6 -93.5(3) . .
O1' S1 C1 C6 -151.5(4) . .
O2' S1 C1 C2 149.7(4) . .
O3 S1 C1 C2 -33.7(3) . .
O2 S1 C1 C2 -155.5(3) . .
O3' S1 C1 C2 -82.3(4) . .
O1 S1 C1 C2 88.0(3) . .
O1' S1 C1 C2 29.9(4) . .
C6 C1 C2 O4 -179.6(3) . .
S1 C1 C2 O4 -1.1(4) . .
C6 C1 C2 C3 0.3(5) . .
S1 C1 C2 C3 178.9(3) . .
O4 C2 C3 C4 178.4(3) . .
C1 C2 C3 C4 -1.5(6) . .
C2 C3 C4 C5 1.3(6) . .
C3 C4 C5 C6 0.2(5) . .
C3 C4 C5 C5 -177.8(3) . 2_655
C2 C1 C6 C5 1.1(4) . .
S1 C1 C6 C5 -177.4(2) . .
C4 C5 C6 C1 -1.4(4) . .
C5 C5 C6 C1 176.59(18) 2_655 .
N1 C7 C8 C9 136.5(3) . .
C14 C7 C8 C9 18.9(4) . .
C20 C7 C8 C9 -108.0(3) . .
N1 C7 C8 C13 -43.4(3) . .
C14 C7 C8 C13 -160.9(3) . .
C20 C7 C8 C13 72.1(3) . .
C13 C8 C9 C10 1.6(5) . .
C7 C8 C9 C10 -178.3(3) . .
C8 C9 C10 C11 -0.8(6) . .
C9 C10 C11 C12 -0.6(7) . .
C10 C11 C12 C13 1.1(6) . .
C11 C12 C13 C8 -0.3(6) . .
C9 C8 C13 C12 -1.0(5) . .
C7 C8 C13 C12 178.8(3) . .
N1 C7 C14 C15 -36.3(3) . .
C8 C7 C14 C15 80.6(3) . .
C20 C7 C14 C15 -152.0(3) . .
N1 C7 C14 C19 148.3(3) . .
C8 C7 C14 C19 -94.8(4) . .
C20 C7 C14 C19 32.7(4) . .
C19 C14 C15 C16 2.0(5) . .
C7 C14 C15 C16 -173.5(3) . .
C14 C15 C16 C17 -0.8(5) . .
C15 C16 C17 C18 -0.1(6) . .
C16 C17 C18 C19 -0.4(9) . .
C15 C14 C19 C18 -2.5(7) . .
C7 C14 C19 C18 173.1(5) . .
C17 C18 C19 C14 1.8(9) . .
N1 C7 C20 C21 115.8(3) . .
C14 C7 C20 C21 -126.9(3) . .
C8 C7 C20 C21 -0.6(3) . .
N1 C7 C20 C25 -62.1(3) . .
C14 C7 C20 C25 55.2(3) . .
C8 C7 C20 C25 -178.5(3) . .
C25 C20 C21 C22 0.0(4) . .
C7 C20 C21 C22 -178.0(3) . .
C20 C21 C22 C23 0.5(5) . .
C21 C22 C23 C24 -0.2(5) . .
C22 C23 C24 C25 -0.6(6) . .
C23 C24 C25 C20 1.1(6) . .
C21 C20 C25 C24 -0.7(5) . .
C7 C20 C25 C24 177.3(3) . .
C26' O5 C26 C27 1.5(11) . .
O5 C26 C27 C28 174.6(10) . .
C26 O5 C26' C27' -11.9(10) . .
